data_7711525
loop_
_publ_author_name
'Yang, Ming-Xing'
'Yan, Rong-Zhi'
'Chen, Lijuan'
'Lin, Shen'

_publ_section_title
;
 Five 3D Co(II)-MOFs constructed from 5-(2-methylimidazol-1-yl)
 isophthalic acid and different bis(imidazole) ligands and one of their
 derivatives as an efficient electrocatalyst for ORR
;
_journal_name_full 'Dalton Transactions'
_journal_paper_doi 10.1039/D2DT02383K
_journal_year 2022
_chemical_formula_moiety 'C42 H36 Co2 N8 O12'
_chemical_formula_sum 'C42 H36 Co2 N8 O12'
_chemical_formula_weight 962.65
_space_group_crystal_system triclinic
_space_group_IT_number 2
_space_group_name_Hall '-P 1'
_space_group_name_H-M_alt 'P -1'
_atom_sites_solution_hydrogens geom
_audit_creation_method SHELXL-2018/3
_audit_update_record
;
2022-07-20 deposited with the CCDC.	2022-10-20 downloaded from the CCDC.
;
_cell_angle_alpha 88.728(4)
_cell_angle_beta 82.586(3)
_cell_angle_gamma 87.645(4)
_cell_formula_units_Z 2
_cell_length_a 10.1563(4)
_cell_length_b 13.5437(8)
_cell_length_c 15.3945(6)
_cell_measurement_reflns_used 3668
_cell_measurement_temperature 293(2)
_cell_measurement_theta_max 26.9920
_cell_measurement_theta_min 3.9130
_cell_volume 2097.79(17)
_computing_cell_refinement '(CrystalClear; Rigaku, 2002)'
_computing_data_collection '(CrystalClear; Rigaku, 2002)'
_computing_data_reduction '(CrystalClear; Rigaku, 2002)'
_computing_molecular_graphics 'Bruker SHELXTL'
_computing_publication_material 'Bruker SHELXTL'
_computing_structure_refinement 'SHELXL-2018/3 (Sheldrick, 2018)'
_computing_structure_solution 'SHELXL-2018/3 (Sheldrick, 2018)'
_diffrn_ambient_temperature 293(2)
_diffrn_detector_area_resol_mean 16.0395
_diffrn_measured_fraction_theta_full 0.997
_diffrn_measured_fraction_theta_max 0.997
_diffrn_measurement_device_type 'Rigaku Mercury CCD'
_diffrn_measurement_method '\w scan'
_diffrn_radiation_type MoK\a
_diffrn_radiation_wavelength 0.71073
_diffrn_reflns_av_R_equivalents 0.0398
_diffrn_reflns_av_unetI/netI 0.0702
_diffrn_reflns_Laue_measured_fraction_full 0.997
_diffrn_reflns_Laue_measured_fraction_max 0.997
_diffrn_reflns_limit_h_max 12
_diffrn_reflns_limit_h_min -12
_diffrn_reflns_limit_k_max 16
_diffrn_reflns_limit_k_min -14
_diffrn_reflns_limit_l_max 19
_diffrn_reflns_limit_l_min -17
_diffrn_reflns_number 18432
_diffrn_reflns_point_group_measured_fraction_full 0.997
_diffrn_reflns_point_group_measured_fraction_max 0.997
_diffrn_reflns_theta_full 25.242
_diffrn_reflns_theta_max 26.100
_diffrn_reflns_theta_min 3.136
_exptl_absorpt_coefficient_mu 0.865
_exptl_absorpt_correction_T_max 0.966
_exptl_absorpt_correction_T_min 0.920
_exptl_absorpt_correction_type multi-scan
_exptl_absorpt_process_details '(CrystalClear; Rigaku, 2002)'
_exptl_crystal_colour 'dark purple'
_exptl_crystal_density_diffrn 1.524
_exptl_crystal_description block
_exptl_crystal_F_000 988
_exptl_crystal_size_max 0.14
_exptl_crystal_size_mid 0.08
_exptl_crystal_size_min 0.04
_refine_diff_density_max 0.400
_refine_diff_density_min -0.322
_refine_diff_density_rms 0.062
_refine_ls_extinction_method none
_refine_ls_goodness_of_fit_ref 1.004
_refine_ls_hydrogen_treatment constr
_refine_ls_matrix_type full
_refine_ls_number_parameters 550
_refine_ls_number_reflns 8322
_refine_ls_number_restraints 12
_refine_ls_restrained_S_all 1.015
_refine_ls_R_factor_all 0.0800
_refine_ls_R_factor_gt 0.0466
_refine_ls_shift/su_max 0.001
_refine_ls_shift/su_mean 0.000
_refine_ls_structure_factor_coef Fsqd
_refine_ls_weighting_details 'w=1/[\s^2^(Fo^2^)+(0.0488P)^2^] where P=(Fo^2^+2Fc^2^)/3'
_refine_ls_weighting_scheme calc
_refine_ls_wR_factor_gt 0.0993
_refine_ls_wR_factor_ref 0.1150
_reflns_Friedel_coverage 0.000
_reflns_number_gt 5573
_reflns_number_total 8322
_reflns_threshold_expression 'I > 2\s(I)'
_cod_data_source_file d2dt02383k2.cif
_cod_data_source_block C42H36Co2N8O12
_cod_depositor_comments
;
The following automatic conversions were performed:

data item '_exptl_absorpt_correction_type' value 'Multi-scan' was
changed to 'multi-scan' in accordance with the
/home/data/users/saulius/crontab/automatic-downloads/rss-feeds/RSC/lib/dictionaries/cif_core.dic
dictionary named 'cif_core.dic' version 2.4.2 last updated on
2011-04-26.

Automatic conversion script
Id: cif_fix_values 7556 2019-12-06 15:28:31Z antanas 
;
_cod_database_code 7711525
_shelx_shelxl_version_number 2018/3
_shelx_space_group_comment
;
The symmetry employed for this shelxl refinement is uniquely defined
by the following loop, which should always be used as a source of
symmetry information in preference to the above space-group names.
They are only intended as comments.
;

loop_
_space_group_symop_operation_xyz
'x, y, z'
'-x, -y, -z'

loop_
_atom_site_label
_atom_site_type_symbol
_atom_site_fract_x
_atom_site_fract_y
_atom_site_fract_z
_atom_site_U_iso_or_equiv
_atom_site_adp_type
_atom_site_occupancy
_atom_site_site_symmetry_order
_atom_site_calc_flag
_atom_site_refinement_flags_posn
_atom_site_refinement_flags_adp
_atom_site_refinement_flags_occupancy
_atom_site_disorder_assembly
_atom_site_disorder_group
Co1 Co 1.54451(4) 2.15471(3) 0.59419(3) 0.03317(13) Uani 1 1 d . . . . .
Co2 Co 1.05983(4) 1.58894(3) 0.86608(3) 0.03345(13) Uani 1 1 d . . . . .
O1 O 0.18880(17) 1.62622(16) 0.94511(14) 0.0394(5) Uani 1 1 d . . . . .
O2 O 0.32439(19) 1.58153(18) 0.82864(15) 0.0458(6) Uani 1 1 d . . . . .
O3 O 0.80548(19) 1.5662(2) 0.83437(16) 0.0553(7) Uani 1 1 d . . . . .
O4 O 0.89372(18) 1.62211(17) 0.94658(15) 0.0462(6) Uani 1 1 d . . . . .
O5 O 0.68945(18) 2.05189(16) 0.60660(14) 0.0404(6) Uani 1 1 d . . . . .
O6 O 0.79068(19) 2.19025(18) 0.56950(16) 0.0455(6) Uani 1 1 d . . . . .
O7 O 1.2763(2) 2.20323(19) 0.58976(18) 0.0566(7) Uani 1 1 d . . . . .
O8 O 1.39165(18) 2.06560(17) 0.61159(15) 0.0454(6) Uani 1 1 d . . . . .
O9 O 0.7302(3) 0.95450(19) 0.93608(16) 0.0635(7) Uani 1 1 d . . . . .
N1 N 0.4818(3) 1.6731(2) 1.18029(18) 0.0431(7) Uani 1 1 d . . . . .
N2 N 0.4640(3) 1.7464(2) 1.30724(19) 0.0467(7) Uani 1 1 d . . . . .
N3 N 1.0595(2) 1.6739(2) 0.75601(17) 0.0399(7) Uani 1 1 d . . . . .
N4 N 1.0507(2) 1.8024(2) 0.66772(17) 0.0369(6) Uani 1 1 d . . . . .
N5 N 1.0718(2) 1.4455(2) 0.83462(17) 0.0380(6) Uani 1 1 d . . . . .
N6 N 1.0060(3) 1.2933(2) 0.83173(18) 0.0446(7) Uani 1 1 d . . . . .
N7 N 0.4963(2) 0.7939(2) 0.66739(17) 0.0390(7) Uani 1 1 d . . . . .
N8 N 0.4514(2) 0.7977(2) 0.53203(17) 0.0351(6) Uani 1 1 d . . . . .
C1 C 0.4204(3) 1.6244(2) 0.9548(2) 0.0309(7) Uani 1 1 d . . . . .
C2 C 0.5484(2) 1.6106(2) 0.9130(2) 0.0304(7) Uani 1 1 d . . . . .
H2B H 0.561571 1.594731 0.853950 0.037 Uiso 1 1 calc R U . . .
C3 C 0.6578(3) 1.6201(2) 0.9575(2) 0.0326(7) Uani 1 1 d . . . . .
C4 C 0.6378(3) 1.6425(2) 1.0458(2) 0.0386(8) Uani 1 1 d . . . . .
H4A H 0.709884 1.649047 1.076493 0.046 Uiso 1 1 calc R U . . .
C5 C 0.5092(3) 1.6552(2) 1.0877(2) 0.0390(8) Uani 1 1 d . . . . .
C6 C 0.4012(3) 1.6476(2) 1.0423(2) 0.0377(8) Uani 1 1 d . . . . .
H6A H 0.315544 1.658251 1.070854 0.045 Uiso 1 1 calc R U . . .
C7 C 0.3048(3) 1.6097(2) 0.9047(2) 0.0314(7) Uani 1 1 d . . . . .
C8 C 0.7941(3) 1.6010(3) 0.9084(2) 0.0396(8) Uani 1 1 d . . . . .
C9 C 0.3980(5) 1.6183(3) 1.2380(3) 0.0741(13) Uani 1 1 d . . . . .
H9A H 0.355621 1.561691 1.225669 0.089 Uiso 1 1 calc R U . . .
C10 C 0.3893(5) 1.6626(3) 1.3156(3) 0.0788(14) Uani 1 1 d . . . . .
H10A H 0.340558 1.640507 1.367126 0.095 Uiso 1 1 calc R U . . .
C11 C 0.5167(3) 1.7500(3) 1.2249(2) 0.0407(8) Uani 1 1 d . . . . .
C12 C 0.6038(4) 1.8284(3) 1.1850(3) 0.0719(12) Uani 1 1 d . . . . .
H12A H 0.629843 1.814957 1.124090 0.108 Uiso 1 1 calc R U . . .
H12B H 0.556574 1.891260 1.190615 0.108 Uiso 1 1 calc R U . . .
H12C H 0.681515 1.829756 1.214397 0.108 Uiso 1 1 calc R U . . .
C13 C 1.1601(2) 2.0549(2) 0.60808(19) 0.0319(7) Uani 1 1 d . . . . .
C14 C 1.0402(3) 2.1015(2) 0.59317(19) 0.0308(7) Uani 1 1 d . . . . .
H14A H 1.037375 2.168350 0.577957 0.037 Uiso 1 1 calc R U . . .
C15 C 0.9251(3) 2.0490(2) 0.60083(19) 0.0297(7) Uani 1 1 d . . . . .
C16 C 0.9289(3) 1.9496(2) 0.62412(19) 0.0328(7) Uani 1 1 d . . . . .
H16A H 0.851813 1.914058 0.629773 0.039 Uiso 1 1 calc R U . . .
C17 C 1.0486(3) 1.9037(2) 0.6389(2) 0.0334(7) Uani 1 1 d . . . . .
C18 C 1.1640(3) 1.9556(2) 0.6292(2) 0.0348(8) Uani 1 1 d . . . . .
H18A H 1.244391 1.923410 0.636936 0.042 Uiso 1 1 calc R U . . .
C19 C 0.7938(3) 2.1019(3) 0.5899(2) 0.0342(8) Uani 1 1 d . . . . .
C20 C 1.2838(3) 2.1130(3) 0.6017(2) 0.0379(8) Uani 1 1 d . . . . .
C21 C 1.0200(4) 1.7224(3) 0.6227(2) 0.0530(10) Uani 1 1 d . . . . .
H21A H 0.999030 1.722277 0.565692 0.064 Uiso 1 1 calc R U . . .
C22 C 1.0261(4) 1.6443(3) 0.6772(2) 0.0533(10) Uani 1 1 d . . . . .
H22A H 1.010020 1.579661 0.663620 0.064 Uiso 1 1 calc R U . . .
C23 C 1.0746(3) 1.7695(2) 0.7488(2) 0.0354(8) Uani 1 1 d . . . . .
C24 C 1.1069(4) 1.8339(3) 0.8192(2) 0.0603(11) Uani 1 1 d . . . . .
H24A H 1.112670 1.900882 0.797644 0.090 Uiso 1 1 calc R U . . .
H24B H 1.038535 1.830620 0.868315 0.090 Uiso 1 1 calc R U . . .
H24C H 1.190507 1.812035 0.837217 0.090 Uiso 1 1 calc R U . . .
C25 C 1.1393(4) 1.3999(3) 0.7623(3) 0.0578(10) Uani 1 1 d . . . . .
H25A H 1.202845 1.428953 0.721902 0.069 Uiso 1 1 calc R U . . .
C26 C 1.0992(4) 1.3072(3) 0.7591(3) 0.0663(12) Uani 1 1 d . . . . .
H26A H 1.128491 1.261129 0.716330 0.080 Uiso 1 1 calc R U . . .
C27 C 0.9939(3) 1.3788(2) 0.8743(2) 0.0372(8) Uani 1 1 d . . . . .
H27A H 0.937035 1.389768 0.925799 0.045 Uiso 1 1 calc R U . . .
C28 C 0.9348(3) 1.2064(2) 0.8566(2) 0.0432(8) Uani 1 1 d . . . . .
C29 C 0.9398(4) 1.1638(3) 0.9379(2) 0.0553(10) Uani 1 1 d . . . . .
H29A H 0.990963 1.191030 0.976522 0.066 Uiso 1 1 calc R U . . .
C30 C 0.8695(4) 1.0811(3) 0.9624(2) 0.0570(10) Uani 1 1 d . . . . .
H30A H 0.872251 1.053431 1.018044 0.068 Uiso 1 1 calc R U . . .
C31 C 0.7957(4) 1.0389(3) 0.9063(2) 0.0480(9) Uani 1 1 d . . . . .
C32 C 0.7876(4) 1.0817(3) 0.8248(2) 0.0602(11) Uani 1 1 d . . . . .
H32A H 0.736222 1.054204 0.786423 0.072 Uiso 1 1 calc R U . . .
C33 C 0.8571(4) 1.1661(3) 0.8009(2) 0.0582(10) Uani 1 1 d . . . . .
H33A H 0.850985 1.195783 0.746442 0.070 Uiso 1 1 calc R U . . .
C34 C 0.6654(4) 0.9062(3) 0.8745(2) 0.0467(9) Uani 1 1 d . . . . .
C35 C 0.7326(3) 0.8350(3) 0.8248(3) 0.0589(11) Uani 1 1 d . . . . .
H35A H 0.817226 0.813280 0.835434 0.071 Uiso 1 1 calc R U . . .
C36 C 0.6741(3) 0.7943(3) 0.7576(2) 0.0554(10) Uani 1 1 d . . . . .
H36A H 0.719802 0.745402 0.722997 0.066 Uiso 1 1 calc R U . . .
C37 C 0.5514(3) 0.8258(2) 0.7427(2) 0.0401(8) Uani 1 1 d . . . . .
C38 C 0.4817(4) 0.8911(4) 0.7980(3) 0.0932(17) Uani 1 1 d . U . . .
H38A H 0.394529 0.909221 0.790526 0.112 Uiso 1 1 calc R U . . .
C39 C 0.5386(5) 0.9314(4) 0.8657(3) 0.0958(17) Uani 1 1 d . U . . .
H39A H 0.489680 0.975128 0.904261 0.115 Uiso 1 1 calc R U . . .
C40 C 0.4107(4) 0.7194(3) 0.6612(3) 0.0537(10) Uani 1 1 d . . . . .
H40A H 0.377784 0.675595 0.705293 0.064 Uiso 1 1 calc R U . . .
C41 C 0.3846(3) 0.7232(3) 0.5772(2) 0.0510(9) Uani 1 1 d . . . . .
H41A H 0.328936 0.681103 0.553631 0.061 Uiso 1 1 calc R U . . .
C42 C 0.5166(3) 0.8392(2) 0.5886(2) 0.0366(8) Uani 1 1 d . . . . .
H42A H 0.570060 0.893087 0.575824 0.044 Uiso 1 1 calc R U . . .

loop_
_atom_site_aniso_label
_atom_site_aniso_U_11
_atom_site_aniso_U_22
_atom_site_aniso_U_33
_atom_site_aniso_U_23
_atom_site_aniso_U_13
_atom_site_aniso_U_12
Co1 0.0246(2) 0.0442(3) 0.0314(3) -0.0057(2) -0.00575(17) -0.00080(19)
Co2 0.0247(2) 0.0440(3) 0.0321(3) 0.0007(2) -0.00505(17) -0.00300(18)
O1 0.0174(10) 0.0615(15) 0.0393(14) -0.0003(11) -0.0023(9) -0.0043(10)
O2 0.0313(11) 0.0743(17) 0.0332(14) -0.0056(12) -0.0072(10) -0.0066(11)
O3 0.0288(11) 0.088(2) 0.0479(17) -0.0238(15) 0.0044(11) 0.0016(12)
O4 0.0182(10) 0.0709(17) 0.0506(15) -0.0048(13) -0.0076(10) -0.0042(10)
O5 0.0198(10) 0.0542(15) 0.0472(15) 0.0051(11) -0.0054(9) -0.0017(10)
O6 0.0333(12) 0.0451(15) 0.0594(17) 0.0022(13) -0.0135(11) 0.0029(11)
O7 0.0336(12) 0.0516(17) 0.082(2) -0.0073(15) 0.0059(12) -0.0097(12)
O8 0.0211(10) 0.0625(16) 0.0534(16) -0.0054(12) -0.0065(10) -0.0017(10)
O9 0.098(2) 0.0568(17) 0.0436(16) 0.0079(13) -0.0323(14) -0.0305(15)
N1 0.0461(16) 0.0494(18) 0.0345(17) -0.0074(14) -0.0052(13) -0.0054(14)
N2 0.0486(16) 0.057(2) 0.0351(18) -0.0081(15) -0.0059(13) -0.0049(15)
N3 0.0375(14) 0.0446(18) 0.0385(17) 0.0020(14) -0.0091(12) -0.0005(13)
N4 0.0366(14) 0.0411(17) 0.0335(16) 0.0028(13) -0.0079(12) -0.0010(12)
N5 0.0305(13) 0.0474(17) 0.0349(17) 0.0005(14) -0.0006(12) 0.0009(12)
N6 0.0506(16) 0.0466(19) 0.0348(18) -0.0072(14) 0.0033(13) -0.0026(14)
N7 0.0389(15) 0.0470(17) 0.0320(17) 0.0018(13) -0.0066(12) -0.0076(13)
N8 0.0276(13) 0.0462(17) 0.0323(16) -0.0025(13) -0.0053(11) -0.0059(12)
C1 0.0219(14) 0.0368(19) 0.0342(19) 0.0019(14) -0.0057(13) 0.0000(13)
C2 0.0215(14) 0.0386(18) 0.0315(18) -0.0050(14) -0.0035(12) -0.0015(13)
C3 0.0202(14) 0.0385(19) 0.040(2) -0.0038(15) -0.0051(13) -0.0013(13)
C4 0.0257(15) 0.048(2) 0.044(2) -0.0116(17) -0.0121(14) -0.0012(14)
C5 0.0349(17) 0.050(2) 0.0316(19) -0.0129(16) -0.0027(14) -0.0010(15)
C6 0.0221(14) 0.054(2) 0.036(2) -0.0074(16) 0.0002(13) 0.0016(14)
C7 0.0245(15) 0.0388(19) 0.0317(19) 0.0046(15) -0.0061(13) -0.0048(13)
C8 0.0203(15) 0.053(2) 0.045(2) 0.0005(18) -0.0024(14) -0.0014(14)
C9 0.117(4) 0.062(3) 0.039(3) -0.008(2) 0.015(2) -0.038(3)
C10 0.133(4) 0.066(3) 0.035(2) -0.011(2) 0.015(2) -0.039(3)
C11 0.0345(17) 0.052(2) 0.037(2) -0.0091(17) -0.0075(15) -0.0024(16)
C12 0.070(3) 0.080(3) 0.065(3) -0.008(2) 0.005(2) -0.035(2)
C13 0.0184(14) 0.050(2) 0.0269(17) -0.0042(15) -0.0026(12) -0.0014(14)
C14 0.0251(14) 0.0395(19) 0.0272(18) 0.0000(14) 0.0001(12) -0.0051(13)
C15 0.0237(14) 0.0410(19) 0.0244(17) 0.0013(14) -0.0033(12) -0.0008(13)
C16 0.0251(15) 0.044(2) 0.0298(18) 0.0010(15) -0.0027(13) -0.0042(14)
C17 0.0305(15) 0.039(2) 0.0302(18) 0.0025(15) -0.0047(13) -0.0010(14)
C18 0.0216(14) 0.048(2) 0.0341(19) -0.0019(16) -0.0035(13) 0.0048(14)
C19 0.0231(15) 0.051(2) 0.0290(18) -0.0060(16) -0.0041(13) -0.0006(15)
C20 0.0264(16) 0.051(2) 0.036(2) -0.0080(17) 0.0022(13) -0.0059(16)
C21 0.075(3) 0.051(2) 0.038(2) -0.0046(19) -0.0219(19) -0.009(2)
C22 0.080(3) 0.042(2) 0.043(2) -0.0014(18) -0.021(2) -0.0099(19)
C23 0.0307(16) 0.044(2) 0.0325(19) 0.0008(16) -0.0088(14) -0.0026(15)
C24 0.080(3) 0.059(3) 0.046(3) 0.004(2) -0.021(2) -0.015(2)
C25 0.058(2) 0.058(3) 0.049(3) -0.006(2) 0.0228(18) -0.003(2)
C26 0.085(3) 0.056(3) 0.050(3) -0.015(2) 0.026(2) -0.002(2)
C27 0.0352(16) 0.044(2) 0.0307(19) -0.0033(16) 0.0019(14) -0.0031(15)
C28 0.052(2) 0.037(2) 0.040(2) -0.0054(17) -0.0043(16) -0.0023(17)
C29 0.067(2) 0.060(3) 0.044(2) 0.000(2) -0.0217(19) -0.020(2)
C30 0.075(3) 0.064(3) 0.036(2) 0.0019(19) -0.0199(19) -0.019(2)
C31 0.068(2) 0.041(2) 0.038(2) -0.0029(17) -0.0138(18) -0.0107(18)
C32 0.093(3) 0.053(2) 0.041(2) -0.003(2) -0.027(2) -0.021(2)
C33 0.088(3) 0.054(3) 0.035(2) -0.0010(19) -0.016(2) -0.010(2)
C34 0.062(2) 0.044(2) 0.037(2) 0.0050(17) -0.0165(18) -0.0134(18)
C35 0.0400(19) 0.076(3) 0.065(3) -0.012(2) -0.0212(19) 0.000(2)
C36 0.047(2) 0.065(3) 0.054(3) -0.018(2) -0.0103(18) 0.0067(19)
C37 0.0411(18) 0.047(2) 0.033(2) -0.0019(16) -0.0064(15) -0.0040(16)
C38 0.067(3) 0.123(4) 0.096(4) -0.052(3) -0.040(3) 0.033(3)
C39 0.088(3) 0.117(4) 0.089(3) -0.060(3) -0.039(3) 0.038(3)
C40 0.064(2) 0.053(2) 0.046(2) 0.0101(19) -0.0081(19) -0.0251(19)
C41 0.047(2) 0.059(2) 0.051(2) -0.002(2) -0.0123(18) -0.0162(18)
C42 0.0332(16) 0.041(2) 0.036(2) 0.0012(16) -0.0037(14) -0.0098(14)

loop_
_atom_type_symbol
_atom_type_description
_atom_type_scat_dispersion_real
_atom_type_scat_dispersion_imag
_atom_type_scat_source
C C 0.0033 0.0016 'International Tables Vol C Tables 4.2.6.8 and 6.1.1.4'
H H 0.0000 0.0000 'International Tables Vol C Tables 4.2.6.8 and 6.1.1.4'
N N 0.0061 0.0033 'International Tables Vol C Tables 4.2.6.8 and 6.1.1.4'
O O 0.0106 0.0060 'International Tables Vol C Tables 4.2.6.8 and 6.1.1.4'
Co Co 0.3494 0.9721 'International Tables Vol C Tables 4.2.6.8 and 6.1.1.4'

loop_
_geom_angle_atom_site_label_1
_geom_angle_atom_site_label_2
_geom_angle_atom_site_label_3
_geom_angle
_geom_angle_site_symmetry_1
_geom_angle_site_symmetry_3
_geom_angle_publ_flag
O8 Co1 O5 97.73(9) . 1_655 ?
O8 Co1 N8 103.72(10) . 2_786 ?
O5 Co1 N8 111.25(9) 1_655 2_786 ?
O8 Co1 N2 111.65(11) . 2_797 ?
O5 Co1 N2 109.58(10) 1_655 2_797 ?
N8 Co1 N2 120.42(12) 2_786 2_797 ?
O1 Co2 O4 97.45(8) 1_655 . ?
O1 Co2 N5 114.19(9) 1_655 . ?
O4 Co2 N5 111.52(10) . . ?
O1 Co2 N3 114.94(10) 1_655 . ?
O4 Co2 N3 108.31(10) . . ?
N5 Co2 N3 109.74(11) . . ?
C7 O1 Co2 107.29(19) . 1_455 ?
C8 O4 Co2 108.3(2) . . ?
C19 O5 Co1 102.07(19) . 1_455 ?
C20 O8 Co1 110.8(2) . . ?
C31 O9 C34 116.1(3) . . ?
C11 N1 C9 106.8(3) . . ?
C11 N1 C5 128.3(3) . . ?
C9 N1 C5 124.4(3) . . ?
C11 N2 C10 105.5(3) . . ?
C11 N2 Co1 132.1(3) . 2_797 ?
C10 N2 Co1 121.7(2) . 2_797 ?
C23 N3 C22 106.5(3) . . ?
C23 N3 Co2 127.0(2) . . ?
C22 N3 Co2 126.1(2) . . ?
C23 N4 C21 107.4(3) . . ?
C23 N4 C17 125.4(3) . . ?
C21 N4 C17 127.0(3) . . ?
C27 N5 C25 105.7(3) . . ?
C27 N5 Co2 123.7(2) . . ?
C25 N5 Co2 129.6(3) . . ?
C27 N6 C26 106.1(3) . . ?
C27 N6 C28 126.2(3) . . ?
C26 N6 C28 127.6(3) . . ?
C42 N7 C40 107.5(3) . . ?
C42 N7 C37 123.5(3) . . ?
C40 N7 C37 129.0(3) . . ?
C42 N8 C41 105.6(3) . . ?
C42 N8 Co1 123.2(2) . 2_786 ?
C41 N8 Co1 131.1(2) . 2_786 ?
C6 C1 C2 119.2(3) . . ?
C6 C1 C7 121.4(2) . . ?
C2 C1 C7 119.3(3) . . ?
C1 C2 C3 121.2(3) . . ?
C1 C2 H2B 119.4 . . ?
C3 C2 H2B 119.4 . . ?
C4 C3 C2 119.3(3) . . ?
C4 C3 C8 122.4(3) . . ?
C2 C3 C8 118.3(3) . . ?
C5 C4 C3 119.3(3) . . ?
C5 C4 H4A 120.3 . . ?
C3 C4 H4A 120.3 . . ?
C6 C5 C4 120.8(3) . . ?
C6 C5 N1 117.2(3) . . ?
C4 C5 N1 122.0(3) . . ?
C1 C6 C5 120.1(3) . . ?
C1 C6 H6A 120.0 . . ?
C5 C6 H6A 120.0 . . ?
O2 C7 O1 122.7(3) . . ?
O2 C7 C1 120.2(3) . . ?
O1 C7 C1 117.1(3) . . ?
O3 C8 O4 123.0(3) . . ?
O3 C8 C3 119.5(3) . . ?
O4 C8 C3 117.5(3) . . ?
C10 C9 N1 106.6(4) . . ?
C10 C9 H9A 126.7 . . ?
N1 C9 H9A 126.7 . . ?
C9 C10 N2 109.6(4) . . ?
C9 C10 H10A 125.2 . . ?
N2 C10 H10A 125.2 . . ?
N2 C11 N1 111.4(3) . . ?
N2 C11 C12 124.9(3) . . ?
N1 C11 C12 123.6(3) . . ?
C11 C12 H12A 109.5 . . ?
C11 C12 H12B 109.5 . . ?
H12A C12 H12B 109.5 . . ?
C11 C12 H12C 109.5 . . ?
H12A C12 H12C 109.5 . . ?
H12B C12 H12C 109.5 . . ?
C18 C13 C14 119.5(3) . . ?
C18 C13 C20 120.4(2) . . ?
C14 C13 C20 120.0(3) . . ?
C15 C14 C13 120.4(3) . . ?
C15 C14 H14A 119.8 . . ?
C13 C14 H14A 119.8 . . ?
C14 C15 C16 119.8(2) . . ?
C14 C15 C19 119.9(3) . . ?
C16 C15 C19 120.1(3) . . ?
C15 C16 C17 119.5(3) . . ?
C15 C16 H16A 120.3 . . ?
C17 C16 H16A 120.3 . . ?
C18 C17 C16 120.6(3) . . ?
C18 C17 N4 120.1(2) . . ?
C16 C17 N4 119.2(3) . . ?
C13 C18 C17 120.1(3) . . ?
C13 C18 H18A 120.0 . . ?
C17 C18 H18A 120.0 . . ?
O6 C19 O5 123.0(3) . . ?
O6 C19 C15 120.0(3) . . ?
O5 C19 C15 117.0(3) . . ?
O7 C20 O8 123.3(3) . . ?
O7 C20 C13 119.4(3) . . ?
O8 C20 C13 117.2(3) . . ?
C22 C21 N4 106.3(3) . . ?
C22 C21 H21A 126.8 . . ?
N4 C21 H21A 126.8 . . ?
C21 C22 N3 109.9(3) . . ?
C21 C22 H22A 125.1 . . ?
N3 C22 H22A 125.1 . . ?
N3 C23 N4 109.9(3) . . ?
N3 C23 C24 125.5(3) . . ?
N4 C23 C24 124.5(3) . . ?
C23 C24 H24A 109.5 . . ?
C23 C24 H24B 109.5 . . ?
H24A C24 H24B 109.5 . . ?
C23 C24 H24C 109.5 . . ?
H24A C24 H24C 109.5 . . ?
H24B C24 H24C 109.5 . . ?
C26 C25 N5 109.4(3) . . ?
C26 C25 H25A 125.3 . . ?
N5 C25 H25A 125.3 . . ?
C25 C26 N6 106.8(3) . . ?
C25 C26 H26A 126.6 . . ?
N6 C26 H26A 126.6 . . ?
N5 C27 N6 112.0(3) . . ?
N5 C27 H27A 124.0 . . ?
N6 C27 H27A 124.0 . . ?
C33 C28 C29 119.1(4) . . ?
C33 C28 N6 120.7(3) . . ?
C29 C28 N6 120.2(3) . . ?
C30 C29 C28 120.2(3) . . ?
C30 C29 H29A 119.9 . . ?
C28 C29 H29A 119.9 . . ?
C31 C30 C29 120.8(3) . . ?
C31 C30 H30A 119.6 . . ?
C29 C30 H30A 119.6 . . ?
C30 C31 C32 119.8(4) . . ?
C30 C31 O9 116.8(3) . . ?
C32 C31 O9 123.4(3) . . ?
C31 C32 C33 119.1(3) . . ?
C31 C32 H32A 120.4 . . ?
C33 C32 H32A 120.4 . . ?
C28 C33 C32 120.9(3) . . ?
C28 C33 H33A 119.6 . . ?
C32 C33 H33A 119.6 . . ?
C39 C34 C35 120.9(3) . . ?
C39 C34 O9 119.9(4) . . ?
C35 C34 O9 119.2(3) . . ?
C34 C35 C36 119.4(3) . . ?
C34 C35 H35A 120.3 . . ?
C36 C35 H35A 120.3 . . ?
C37 C36 C35 120.0(3) . . ?
C37 C36 H36A 120.0 . . ?
C35 C36 H36A 120.0 . . ?
C36 C37 C38 119.3(3) . . ?
C36 C37 N7 120.7(3) . . ?
C38 C37 N7 119.9(3) . . ?
C37 C38 C39 121.0(4) . . ?
C37 C38 H38A 119.5 . . ?
C39 C38 H38A 119.5 . . ?
C34 C39 C38 118.8(4) . . ?
C34 C39 H39A 120.6 . . ?
C38 C39 H39A 120.6 . . ?
C41 C40 N7 105.3(3) . . ?
C41 C40 H40A 127.4 . . ?
N7 C40 H40A 127.4 . . ?
C40 C41 N8 110.3(3) . . ?
C40 C41 H41A 124.8 . . ?
N8 C41 H41A 124.8 . . ?
N8 C42 N7 111.3(3) . . ?
N8 C42 H42A 124.4 . . ?
N7 C42 H42A 124.4 . . ?

loop_
_geom_bond_atom_site_label_1
_geom_bond_atom_site_label_2
_geom_bond_distance
_geom_bond_site_symmetry_2
_geom_bond_publ_flag
Co1 O8 1.993(2) . ?
Co1 O5 2.0088(19) 1_655 ?
Co1 N8 2.030(3) 2_786 ?
Co1 N2 2.037(3) 2_797 ?
Co2 O1 1.986(2) 1_655 ?
Co2 O4 2.002(2) . ?
Co2 N5 2.008(3) . ?
Co2 N3 2.027(3) . ?
O1 C7 1.273(3) . ?
O2 C7 1.228(3) . ?
O3 C8 1.233(4) . ?
O4 C8 1.278(3) . ?
O5 C19 1.276(4) . ?
O6 C19 1.231(4) . ?
O7 C20 1.233(4) . ?
O8 C20 1.271(3) . ?
O9 C31 1.387(4) . ?
O9 C34 1.408(4) . ?
N1 C11 1.345(4) . ?
N1 C9 1.375(5) . ?
N1 C5 1.440(4) . ?
N2 C11 1.311(4) . ?
N2 C10 1.385(5) . ?
N3 C23 1.311(4) . ?
N3 C22 1.374(4) . ?
N4 C23 1.364(4) . ?
N4 C21 1.366(4) . ?
N4 C17 1.433(4) . ?
N5 C27 1.313(4) . ?
N5 C25 1.374(4) . ?
N6 C27 1.337(4) . ?
N6 C26 1.383(5) . ?
N6 C28 1.426(4) . ?
N7 C42 1.343(4) . ?
N7 C40 1.371(4) . ?
N7 C37 1.432(4) . ?
N8 C42 1.309(4) . ?
N8 C41 1.366(4) . ?
C1 C6 1.378(4) . ?
C1 C2 1.381(4) . ?
C1 C7 1.508(4) . ?
C2 C3 1.390(4) . ?
C2 H2B 0.9300 . ?
C3 C4 1.387(4) . ?
C3 C8 1.505(4) . ?
C4 C5 1.386(4) . ?
C4 H4A 0.9300 . ?
C5 C6 1.383(4) . ?
C6 H6A 0.9300 . ?
C9 C10 1.338(5) . ?
C9 H9A 0.9300 . ?
C10 H10A 0.9300 . ?
C11 C12 1.482(5) . ?
C12 H12A 0.9600 . ?
C12 H12B 0.9600 . ?
C12 H12C 0.9600 . ?
C13 C18 1.377(4) . ?
C13 C14 1.392(4) . ?
C13 C20 1.501(4) . ?
C14 C15 1.384(4) . ?
C14 H14A 0.9300 . ?
C15 C16 1.386(4) . ?
C15 C19 1.514(4) . ?
C16 C17 1.385(4) . ?
C16 H16A 0.9300 . ?
C17 C18 1.381(4) . ?
C18 H18A 0.9300 . ?
C21 C22 1.340(5) . ?
C21 H21A 0.9300 . ?
C22 H22A 0.9300 . ?
C23 C24 1.484(4) . ?
C24 H24A 0.9600 . ?
C24 H24B 0.9600 . ?
C24 H24C 0.9600 . ?
C25 C26 1.339(5) . ?
C25 H25A 0.9300 . ?
C26 H26A 0.9300 . ?
C27 H27A 0.9300 . ?
C28 C33 1.374(5) . ?
C28 C29 1.373(5) . ?
C29 C30 1.373(5) . ?
C29 H29A 0.9300 . ?
C30 C31 1.363(5) . ?
C30 H30A 0.9300 . ?
C31 C32 1.381(5) . ?
C32 C33 1.385(5) . ?
C32 H32A 0.9300 . ?
C33 H33A 0.9300 . ?
C34 C39 1.342(5) . ?
C34 C35 1.351(5) . ?
C35 C36 1.392(5) . ?
C35 H35A 0.9300 . ?
C36 C37 1.347(4) . ?
C36 H36A 0.9300 . ?
C37 C38 1.355(5) . ?
C38 C39 1.386(5) . ?
C38 H38A 0.9300 . ?
C39 H39A 0.9300 . ?
C40 C41 1.352(5) . ?
C40 H40A 0.9300 . ?
C41 H41A 0.9300 . ?
C42 H42A 0.9300 . ?
